data_7033746
loop_
_publ_author_name
'Olivari, Martina'
'Montis, Riccardo'
'Karagiannidis, Louise E.'
'Horton, Peter N.'
'Mapp, Lucy K.'
'Coles, Simon J.'
'Light, Mark E.'
'Gale, Philip A.'
'Caltagirone, Claudia'

_publ_section_title
;
 Anion complexation, transport and structural studies of a series of
 bis-methylurea compounds.
;
_journal_issue 5
_journal_name_full 'Dalton transactions (Cambridge, England : 2003)'
_journal_page_first 2138
_journal_page_last 2149
_journal_paper_doi 10.1039/c4dt02893g
_journal_volume 44
_journal_year 2015
_chemical_formula_moiety '2(C26 H18 F12 N4 O2), 2(C16 H36 N), 2(C2 H6 O S), C O3'
_chemical_formula_sum 'C89 H120 F24 N10 O9 S2'
_chemical_formula_weight 1994.06
_chemical_name_systematic
;
 ?
;
_space_group_crystal_system orthorhombic
_space_group_IT_number 61
_space_group_name_Hall '-P 2ac 2ab'
_space_group_name_H-M_alt 'P b c a'
_symmetry_space_group_name_Hall '-P 2ac 2ab'
_symmetry_space_group_name_H-M 'P b c a'
_atom_sites_solution_hydrogens geom
_audit_creation_method SHELXL-2013
_audit_update_record
;
2014-11-10 deposited with the CCDC.
2014-12-01 downloaded from the CCDC.
;
_cell_angle_alpha 90
_cell_angle_beta 90
_cell_angle_gamma 90
_cell_formula_units_Z 8
_cell_length_a 20.944(3)
_cell_length_b 24.898(3)
_cell_length_c 38.318(5)
_cell_measurement_reflns_used 30285
_cell_measurement_temperature 100(2)
_cell_measurement_theta_max 26.7
_cell_measurement_theta_min 1.2
_cell_volume 19981(5)
_computing_cell_refinement
;
CrystalClear-SM Expert 3.1 b27 (Rigaku, 2012)
;
_computing_data_collection
;
CrystalClear-SM Expert 3.1 b27 (Rigaku, 2012)
;
_computing_data_reduction
;
CrystalClear-SM Expert 3.1 b27 (Rigaku, 2012)
;
_computing_molecular_graphics 'ORTEP3 for Windows (Farrugia, 1997)'
_computing_publication_material 'WINGX (Farrugia, 1998)'
_computing_structure_refinement 'SHELXL-2013 (Sheldrick, 2013)'
_computing_structure_solution 'SUPERFLIP (Palatinus & Chapuis, 2007)'
_diffrn_ambient_temperature 100(2)
_diffrn_detector 'CCD plate'
_diffrn_detector_area_resol_mean 28.5714
_diffrn_detector_type 'Rigaku Saturn724+ (2x2 bin mode)'
_diffrn_measured_fraction_theta_full 0.997
_diffrn_measured_fraction_theta_max 0.997
_diffrn_measurement_device 'four-circle \k goniometer'
_diffrn_measurement_device_type CrystalLogic
_diffrn_measurement_method 'profile data from \w-scans'
_diffrn_measurement_specimen_support 'MiTeGen MicroLoop'
_diffrn_radiation_collimation 'Confocal mirrors'
_diffrn_radiation_monochromator 'double crystal silicon'
_diffrn_radiation_type synchrotron
_diffrn_radiation_wavelength 0.68890
_diffrn_reflns_av_R_equivalents 0.0926
_diffrn_reflns_av_unetI/netI 0.0514
_diffrn_reflns_Laue_measured_fraction_full 0.997
_diffrn_reflns_Laue_measured_fraction_max 0.997
_diffrn_reflns_limit_h_max 22
_diffrn_reflns_limit_h_min -27
_diffrn_reflns_limit_k_max 32
_diffrn_reflns_limit_k_min -32
_diffrn_reflns_limit_l_max 49
_diffrn_reflns_limit_l_min -49
_diffrn_reflns_number 181899
_diffrn_reflns_point_group_measured_fraction_full 0.997
_diffrn_reflns_point_group_measured_fraction_max 0.997
_diffrn_reflns_theta_full 24.415
_diffrn_reflns_theta_max 26.573
_diffrn_reflns_theta_min 2.856
_diffrn_source synchrotron
_diffrn_source_type 'DLS beamline I19'
_exptl_absorpt_coefficient_mu 0.148
_exptl_absorpt_correction_T_max 1.000
_exptl_absorpt_correction_T_min 0.805
_exptl_absorpt_correction_type multi-scan
_exptl_absorpt_process_details
;
CrystalClear-SM Expert 3.1 b27 (Rigaku, 2012)
;
_exptl_crystal_colour colourless
_exptl_crystal_density_diffrn 1.326
_exptl_crystal_description needle
_exptl_crystal_F_000 8352
_exptl_crystal_size_max 0.120
_exptl_crystal_size_mid 0.015
_exptl_crystal_size_min 0.015
_refine_diff_density_max 0.757
_refine_diff_density_min -0.557
_refine_diff_density_rms 0.058
_refine_ls_extinction_method none
_refine_ls_goodness_of_fit_ref 1.079
_refine_ls_hydrogen_treatment constr
_refine_ls_matrix_type full
_refine_ls_number_parameters 1422
_refine_ls_number_reflns 22857
_refine_ls_number_restraints 1568
_refine_ls_restrained_S_all 1.124
_refine_ls_R_factor_all 0.1054
_refine_ls_R_factor_gt 0.0727
_refine_ls_shift/su_max 0.036
_refine_ls_shift/su_mean 0.000
_refine_ls_structure_factor_coef Fsqd
_refine_ls_weighting_details 'w=1/[\s^2^(Fo^2^)+(0.0680P)^2^+21.6548P] where P=(Fo^2^+2Fc^2^)/3'
_refine_ls_weighting_scheme calc
_refine_ls_wR_factor_gt 0.1646
_refine_ls_wR_factor_ref 0.1835
_reflns_Friedel_coverage 0.000
_reflns_number_gt 16330
_reflns_number_total 22857
_reflns_threshold_expression 'I > 2\s(I)'
_cod_data_source_file c4dt02893g2.cif
_cod_data_source_block L3-CO32-(2:1)
_cod_depositor_comments
;
The following automatic conversions were performed:

'_exptl_absorpt_correction_type' value 'Multi-scan' changed to
'multi-scan' according to
/usr/data/users/saulius/crontab/automatic-downloads/rss-feeds/RSC/lib/dictionaries/cif_core.dic
dictionary named 'cif_core.dic' version 2.4.2 from 2011-04-26.

Automatic conversion script
Id: cif_fix_values 3008 2015-01-20 13:52:24Z robertas 
;
_cod_database_code 7033746
_shelx_space_group_comment
;
The symmetry employed for this shelxl refinement is uniquely defined
by the following loop, which should always be used as a source of
symmetry information in preference to the above space-group names.
They are only intended as comments.
;
_shelx_estimated_absorpt_t_min 0.982
_shelx_estimated_absorpt_t_max 0.998
_shelxl_version_number 2013-3

loop_
_space_group_symop_operation_xyz
'x, y, z'
'-x+1/2, -y, z+1/2'
'x+1/2, -y+1/2, -z'
'-x, y+1/2, -z+1/2'
'-x, -y, -z'
'x-1/2, y, -z-1/2'
'-x-1/2, y-1/2, z'
'x, -y-1/2, z-1/2'

loop_
_atom_site_label
_atom_site_type_symbol
_atom_site_fract_x
_atom_site_fract_y
_atom_site_fract_z
_atom_site_U_iso_or_equiv
_atom_site_adp_type
_atom_site_occupancy
_atom_site_site_symmetry_order
_atom_site_calc_flag
_atom_site_refinement_flags_posn
_atom_site_refinement_flags_adp
_atom_site_refinement_flags_occupancy
_atom_site_disorder_assembly
_atom_site_disorder_group
C1 C 0.35684(11) 0.15801(9) 0.22813(6) 0.0240(5) Uani 1 1 d . U . . .
H1 H 0.3845 0.1593 0.2085 0.029 Uiso 1 1 calc R U . . .
C2 C 0.37350(12) 0.18648(9) 0.25854(6) 0.0243(5) Uani 1 1 d . U . . .
C3 C 0.33238(12) 0.18442(10) 0.28719(6) 0.0266(5) Uani 1 1 d . U . . .
H3 H 0.3424 0.2038 0.3078 0.032 Uiso 1 1 calc R U . . .
C4 C 0.27666(12) 0.15389(10) 0.28548(7) 0.0295(5) Uani 1 1 d . U . . .
H4 H 0.2491 0.1523 0.3051 0.035 Uiso 1 1 calc R U . . .
C5 C 0.26099(12) 0.12569(10) 0.25536(6) 0.0273(5) Uani 1 1 d . U . . .
H5 H 0.2231 0.1048 0.2546 0.033 Uiso 1 1 calc R U . . .
C6 C 0.30081(11) 0.12798(9) 0.22609(6) 0.0238(5) Uani 1 1 d . U . . .
C7 C 0.43494(11) 0.21883(9) 0.26026(6) 0.0252(5) Uani 1 1 d . U . . .
H7A H 0.4281 0.2537 0.2484 0.030 Uiso 1 1 calc R U . . .
H7B H 0.4450 0.2264 0.2850 0.030 Uiso 1 1 calc R U . . .
C8 C 0.50244(11) 0.19919(9) 0.20997(6) 0.0227(5) Uani 1 1 d . U . . .
C9 C 0.28547(11) 0.09751(10) 0.19258(6) 0.0264(5) Uani 1 1 d . U . . .
H9A H 0.3113 0.1125 0.1733 0.032 Uiso 1 1 calc R U . . .
H9B H 0.2978 0.0594 0.1955 0.032 Uiso 1 1 calc R U . . .
C10 C 0.19682(12) 0.12209(9) 0.15310(6) 0.0256(5) Uani 1 1 d . U . . .
C11 C 0.57540(11) 0.16435(9) 0.16432(6) 0.0229(5) Uani 1 1 d . U . . .
C12 C 0.55431(12) 0.19657(9) 0.13643(6) 0.0258(5) Uani 1 1 d . U . . .
H12 H 0.5208 0.2218 0.1398 0.031 Uiso 1 1 calc R U . . .
C13 C 0.58291(13) 0.19127(11) 0.10375(7) 0.0322(6) Uani 1 1 d . U . . .
C14 C 0.63133(13) 0.15447(11) 0.09751(7) 0.0339(6) Uani 1 1 d . U . . .
H14 H 0.6503 0.1515 0.0751 0.041 Uiso 1 1 calc R U . . .
C15 C 0.65136(12) 0.12185(10) 0.12516(6) 0.0284(5) Uani 1 1 d . U . . .
C16 C 0.62438(11) 0.12660(9) 0.15799(6) 0.0249(5) Uani 1 1 d . U . . .
H16 H 0.6389 0.1043 0.1764 0.030 Uiso 1 1 calc R U . . .
C17 C 0.55982(15) 0.22693(13) 0.07496(8) 0.0454(7) Uani 1 1 d D U . . .
C18 C 0.70142(14) 0.08014(11) 0.11851(7) 0.0353(6) Uani 1 1 d . U . . .
C19 C 0.09343(12) 0.11699(9) 0.12165(6) 0.0244(5) Uani 1 1 d . U . . .
C20 C 0.02764(12) 0.12618(10) 0.12407(7) 0.0291(5) Uani 1 1 d . U . . .
H20 H 0.0104 0.1414 0.1448 0.035 Uiso 1 1 calc R U . . .
C21 C -0.01260(13) 0.11336(11) 0.09664(7) 0.0329(6) Uani 1 1 d . U . . .
C22 C 0.01144(13) 0.09236(10) 0.06551(7) 0.0328(6) Uani 1 1 d . U . . .
H22 H -0.0163 0.0835 0.0467 0.039 Uiso 1 1 calc R U . . .
C23 C 0.07688(13) 0.08474(9) 0.06270(7) 0.0288(5) Uani 1 1 d . U . . .
C24 C 0.11846(12) 0.09685(9) 0.09005(6) 0.0262(5) Uani 1 1 d . U . . .
H24 H 0.1631 0.0916 0.0874 0.031 Uiso 1 1 calc R U . . .
C25 C -0.08319(15) 0.12130(14) 0.10023(8) 0.0453(7) Uani 1 1 d D U . . .
C26 C 0.10318(14) 0.06335(11) 0.02901(7) 0.0366(6) Uani 1 1 d . U . . .
F1 F 0.5028(3) 0.2180(3) 0.06569(19) 0.083(2) Uani 0.634(9) 1 d D U P A 1
F2 F 0.5610(4) 0.28026(13) 0.08572(12) 0.096(3) Uani 0.634(9) 1 d D U P A 1
F3 F 0.5954(3) 0.2275(3) 0.04772(13) 0.076(2) Uani 0.634(9) 1 d D U P A 1
F4 F 0.74892(11) 0.09818(10) 0.09916(7) 0.0862(8) Uani 1 1 d D U . . .
F5 F 0.67790(11) 0.03866(9) 0.10047(7) 0.0762(7) Uani 1 1 d D U . . .
F6 F 0.72573(11) 0.05924(10) 0.14715(5) 0.0729(7) Uani 1 1 d D U . . .
F7 F -0.1017(2) 0.1376(2) 0.13206(10) 0.0728(13) Uani 0.775(6) 1 d D U P B 1
F8 F -0.11627(12) 0.07489(11) 0.09485(12) 0.0769(14) Uani 0.775(6) 1 d D U P B 1
F9 F -0.10844(13) 0.15575(15) 0.07859(9) 0.0594(11) Uani 0.775(6) 1 d D U P B 1
F10 F 0.06724(10) 0.02486(7) 0.01518(5) 0.0563(5) Uani 1 1 d D U . . .
F11 F 0.10697(10) 0.10206(7) 0.00430(4) 0.0503(5) Uani 1 1 d D U . . .
F12 F 0.16235(10) 0.04356(9) 0.03220(5) 0.0602(5) Uani 1 1 d D U . . .
N1 N 0.48942(9) 0.19205(8) 0.24431(5) 0.0243(4) Uani 1 1 d . U . . .
H1A H 0.5140 0.1711 0.2570 0.029 Uiso 1 1 calc R U . . .
N2 N 0.55142(10) 0.16663(8) 0.19805(5) 0.0246(4) Uani 1 1 d . U . . .
H2 H 0.5692 0.1451 0.2135 0.030 Uiso 1 1 calc R U . . .
N3 N 0.21809(10) 0.10023(8) 0.18307(5) 0.0254(4) Uani 1 1 d . U . . .
H3A H 0.1899 0.0869 0.1977 0.030 Uiso 1 1 calc R U . . .
N4 N 0.13013(10) 0.12428(8) 0.15168(5) 0.0268(4) Uani 1 1 d . U . . .
H4A H 0.1097 0.1308 0.1713 0.032 Uiso 1 1 calc R U . . .
O1 O 0.47394(8) 0.23180(6) 0.19106(4) 0.0272(4) Uani 1 1 d . U . . .
O2 O 0.23069(9) 0.13938(8) 0.12928(5) 0.0349(4) Uani 1 1 d . U . . .
F301 F 0.5522(8) 0.1941(5) 0.0444(2) 0.133(5) Uani 0.366(9) 1 d D U P A 2
F302 F 0.5024(4) 0.2432(5) 0.0775(3) 0.082(4) Uani 0.366(9) 1 d D U P A 2
F303 F 0.5983(4) 0.2600(6) 0.0638(4) 0.122(6) Uani 0.366(9) 1 d D U P A 2
F307 F -0.1061(8) 0.1040(9) 0.1266(4) 0.119(7) Uani 0.225(6) 1 d D U P B 2
F308 F -0.1109(5) 0.1138(7) 0.0696(3) 0.088(5) Uani 0.225(6) 1 d D U P B 2
F309 F -0.0871(5) 0.1772(4) 0.1008(5) 0.101(5) Uani 0.225(6) 1 d D U P B 2
C31 C 0.31504(11) -0.01213(9) 0.26338(6) 0.0243(5) Uani 1 1 d . U . . .
H31 H 0.2835 -0.0012 0.2797 0.029 Uiso 1 1 calc R U . . .
C32 C 0.29778(12) -0.04636(9) 0.23623(6) 0.0247(5) Uani 1 1 d . U . . .
C33 C 0.34471(13) -0.06282(10) 0.21257(7) 0.0305(5) Uani 1 1 d . U . . .
H33 H 0.3337 -0.0861 0.1939 0.037 Uiso 1 1 calc R U . . .
C34 C 0.40717(13) -0.04527(11) 0.21627(8) 0.0363(6) Uani 1 1 d . U . . .
H34 H 0.4389 -0.0570 0.2003 0.044 Uiso 1 1 calc R U . . .
C35 C 0.42360(12) -0.01041(10) 0.24338(7) 0.0322(6) Uani 1 1 d . U . . .
H35 H 0.4664 0.0018 0.2456 0.039 Uiso 1 1 calc R U . . .
C36 C 0.37757(12) 0.00646(9) 0.26711(7) 0.0266(5) Uani 1 1 d . U . . .
C37 C 0.22965(12) -0.06676(10) 0.23204(7) 0.0284(5) Uani 1 1 d . U . . .
H37A H 0.2179 -0.0650 0.2071 0.034 Uiso 1 1 calc R U . . .
H37B H 0.2282 -0.1050 0.2392 0.034 Uiso 1 1 calc R U . . .
C38 C 0.16171(11) -0.05498(9) 0.28349(6) 0.0260(5) Uani 1 1 d . U . . .
C39 C 0.39274(12) 0.04635(10) 0.29600(7) 0.0301(5) Uani 1 1 d . U . . .
H39A H 0.3842 0.0831 0.2873 0.036 Uiso 1 1 calc R U . . .
H39B H 0.3635 0.0397 0.3158 0.036 Uiso 1 1 calc R U . . .
C40 C 0.47535(12) 0.00709(9) 0.33299(7) 0.0264(5) Uani 1 1 d . U . . .
C41 C 0.08356(12) -0.02802(10) 0.32922(7) 0.0277(5) Uani 1 1 d . U . . .
C42 C 0.09640(14) -0.06888(11) 0.35333(7) 0.0349(6) Uani 1 1 d . U . . .
H42 H 0.1285 -0.0948 0.3486 0.042 Uiso 1 1 calc R U . . .
C43 C 0.06170(15) -0.07132(11) 0.38440(8) 0.0404(7) Uani 1 1 d . U . . .
C44 C 0.01392(15) -0.03463(12) 0.39236(8) 0.0409(7) Uani 1 1 d . U . . .
H44 H -0.0095 -0.0371 0.4135 0.049 Uiso 1 1 calc R U . . .
C45 C 0.00148(13) 0.00630(11) 0.36807(8) 0.0353(6) Uani 1 1 d . U . . .
C46 C 0.03543(12) 0.00964(10) 0.33706(7) 0.0308(5) Uani 1 1 d . U . . .
H46 H 0.0262 0.0376 0.3210 0.037 Uiso 1 1 calc R U . . .
C47 C 0.07887(19) -0.11484(13) 0.40990(9) 0.0548(9) Uani 1 1 d D U . . .
C48 C -0.04879(14) 0.04762(13) 0.37614(8) 0.0455(7) Uani 1 1 d D U . . .
C49 C 0.57234(12) -0.02210(9) 0.36515(6) 0.0236(5) Uani 1 1 d . U . . .
C50 C 0.54130(13) -0.05057(9) 0.39194(7) 0.0280(5) Uani 1 1 d . U . . .
H50 H 0.4961 -0.0499 0.3938 0.034 Uiso 1 1 calc R U . . .
C51 C 0.57745(13) -0.07968(10) 0.41568(7) 0.0325(6) Uani 1 1 d . U . . .
C52 C 0.64350(14) -0.08056(11) 0.41426(8) 0.0390(6) Uani 1 1 d . U . . .
H52 H 0.6675 -0.1013 0.4304 0.047 Uiso 1 1 calc R U . . .
C53 C 0.67390(13) -0.05037(11) 0.38857(7) 0.0342(6) Uani 1 1 d . U . . .
C54 C 0.63905(12) -0.02189(9) 0.36387(6) 0.0259(5) Uani 1 1 d . U . . .
H54 H 0.6605 -0.0023 0.3461 0.031 Uiso 1 1 calc R U . . .
C55 C 0.54354(15) -0.11145(12) 0.44354(8) 0.0415(7) Uani 1 1 d . U . . .
C56 C 0.74508(16) -0.04894(16) 0.38666(9) 0.0600(10) Uani 1 1 d D U . . .
F31 F 0.0683(9) -0.1641(5) 0.3985(5) 0.089(4) Uani 0.47(2) 1 d D U P C 1
F32 F 0.1439(3) -0.1163(6) 0.4168(3) 0.072(3) Uani 0.47(2) 1 d D U P C 1
F33 F 0.0554(6) -0.1108(5) 0.44197(18) 0.075(3) Uani 0.47(2) 1 d D U P C 1
F34 F -0.0327(8) 0.0798(6) 0.4019(4) 0.100(4) Uani 0.44(2) 1 d D U P D 1
F35 F -0.1048(4) 0.0292(5) 0.3817(6) 0.096(4) Uani 0.44(2) 1 d D U P D 1
F36 F -0.0567(5) 0.0840(4) 0.3498(3) 0.063(2) Uani 0.44(2) 1 d D U P D 1
F37 F 0.48243(11) -0.12145(12) 0.43585(7) 0.0931(9) Uani 1 1 d D U . . .
F38 F 0.54284(13) -0.08745(9) 0.47391(6) 0.0791(8) Uani 1 1 d D U . . .
F39 F 0.57013(11) -0.15935(7) 0.44851(5) 0.0619(6) Uani 1 1 d D U . . .
F40 F 0.7763(8) -0.0655(5) 0.4139(4) 0.077(4) Uani 0.302(10) 1 d D U P E 1
F41 F 0.7711(6) -0.0683(9) 0.3601(3) 0.138(6) Uani 0.302(10) 1 d D U P E 1
F42 F 0.7630(4) 0.0060(4) 0.3894(6) 0.124(5) Uani 0.302(10) 1 d D U P E 1
N31 N 0.18266(10) -0.03725(8) 0.25207(5) 0.0267(4) Uani 1 1 d . U . . .
H31A H 0.1673 -0.0070 0.2436 0.032 Uiso 1 1 calc R U . . .
N32 N 0.11527(10) -0.02154(8) 0.29755(5) 0.0283(4) Uani 1 1 d . U . . .
H32 H 0.1047 0.0068 0.2851 0.034 Uiso 1 1 calc R U . . .
N33 N 0.45799(10) 0.04404(8) 0.30867(6) 0.0301(5) Uani 1 1 d . U . . .
H33A H 0.4865 0.0667 0.3005 0.036 Uiso 1 1 calc R U . . .
N34 N 0.54049(10) 0.00720(8) 0.33952(5) 0.0262(4) Uani 1 1 d . U . . .
H34A H 0.5641 0.0279 0.3261 0.031 Uiso 1 1 calc R U . . .
O31 O 0.18161(9) -0.09600(7) 0.29804(5) 0.0324(4) Uani 1 1 d . U . . .
O32 O 0.43703(8) -0.02314(7) 0.34740(5) 0.0327(4) Uani 1 1 d . U . . .
F331 F 0.0859(7) -0.1617(4) 0.3950(4) 0.070(3) Uani 0.53(2) 1 d D U P C 2
F332 F 0.1288(8) -0.1035(5) 0.4272(4) 0.111(4) Uani 0.53(2) 1 d D U P C 2
F333 F 0.0292(8) -0.1221(5) 0.4318(5) 0.127(5) Uani 0.53(2) 1 d D U P C 2
F334 F -0.0242(4) 0.0895(3) 0.3923(3) 0.066(2) Uani 0.56(2) 1 d D U P D 2
F335 F -0.0910(5) 0.0289(3) 0.3999(3) 0.075(3) Uani 0.56(2) 1 d D U P D 2
F336 F -0.0805(7) 0.0628(7) 0.34913(19) 0.118(5) Uani 0.56(2) 1 d D U P D 2
F340 F 0.7724(4) -0.0515(4) 0.41593(16) 0.123(3) Uani 0.698(10) 1 d D U P E 2
F341 F 0.7661(3) -0.09730(17) 0.37000(18) 0.104(2) Uani 0.698(10) 1 d D U P E 2
F342 F 0.76980(15) -0.01430(18) 0.36527(10) 0.0543(13) Uani 0.698(10) 1 d D U P E 2
C61 C 0.09631(14) 0.23107(11) 0.03905(7) 0.0375(6) Uani 1 1 d . U . . .
H61A H 0.0877 0.2037 0.0572 0.045 Uiso 1 1 calc R U . . .
H61B H 0.1063 0.2117 0.0172 0.045 Uiso 1 1 calc R U . . .
C62 C 0.03529(15) 0.26327(11) 0.03331(7) 0.0387(6) Uani 1 1 d . U . . .
H62A H 0.0205 0.2784 0.0558 0.046 Uiso 1 1 calc R U . . .
H62B H 0.0440 0.2935 0.0172 0.046 Uiso 1 1 calc R U . . .
C63 C -0.01650(15) 0.22753(12) 0.01801(8) 0.0425(7) Uani 1 1 d . U . . .
H63A H -0.0017 0.2133 -0.0047 0.051 Uiso 1 1 calc R U . . .
H63B H -0.0235 0.1966 0.0338 0.051 Uiso 1 1 calc R U . . .
C64 C -0.07918(16) 0.25659(13) 0.01278(9) 0.0490(8) Uani 1 1 d . U . . .
H64A H -0.0942 0.2707 0.0352 0.074 Uiso 1 1 calc R U . . .
H64B H -0.1109 0.2315 0.0034 0.074 Uiso 1 1 calc R U . . .
H64C H -0.0731 0.2863 -0.0036 0.074 Uiso 1 1 calc R U . . .
C65 C 0.17558(16) 0.29751(11) 0.01898(7) 0.0415(7) Uani 1 1 d . U . . .
H65A H 0.1826 0.2737 -0.0013 0.050 Uiso 1 1 calc R U . . .
H65B H 0.1396 0.3217 0.0131 0.050 Uiso 1 1 calc R U . . .
C66 C 0.23463(17) 0.33146(12) 0.02385(8) 0.0453(7) Uani 1 1 d . U . . .
H66A H 0.2714 0.3083 0.0300 0.054 Uiso 1 1 calc R U . . .
H66B H 0.2279 0.3574 0.0431 0.054 Uiso 1 1 calc R U . . .
C67 C 0.24829(17) 0.36160(13) -0.01028(8) 0.0488(8) Uani 1 1 d . U . . .
H67A H 0.2576 0.3350 -0.0288 0.059 Uiso 1 1 calc R U . . .
H67B H 0.2094 0.3815 -0.0172 0.059 Uiso 1 1 calc R U . . .
C68 C 0.3033(2) 0.40060(16) -0.00805(10) 0.0664(11) Uani 1 1 d . U . . .
H68A H 0.2933 0.4286 0.0090 0.100 Uiso 1 1 calc R U . . .
H68B H 0.3103 0.4170 -0.0310 0.100 Uiso 1 1 calc R U . . .
H68C H 0.3419 0.3814 -0.0008 0.100 Uiso 1 1 calc R U . . .
C69 C 0.20866(15) 0.22347(11) 0.05986(8) 0.0414(7) Uani 1 1 d . U . . .
H69A H 0.2447 0.2444 0.0696 0.050 Uiso 1 1 calc R U . . .
H69B H 0.1926 0.1998 0.0787 0.050 Uiso 1 1 calc R U . . .
C70 C 0.23427(16) 0.18825(13) 0.03055(8) 0.0470(7) Uani 1 1 d . U . . .
H70A H 0.2498 0.2112 0.0112 0.056 Uiso 1 1 calc R U . . .
H70B H 0.1996 0.1652 0.0214 0.056 Uiso 1 1 calc R U . . .
C71 C 0.28872(17) 0.15321(16) 0.04394(10) 0.0575(9) Uani 1 1 d . U . . .
H71A H 0.2737 0.1324 0.0644 0.069 Uiso 1 1 calc R U . . .
H71B H 0.3242 0.1766 0.0518 0.069 Uiso 1 1 calc R U . . .
C72 C 0.3135(2) 0.11428(19) 0.01617(12) 0.0746(12) Uani 1 1 d . U . . .
H72A H 0.2795 0.0892 0.0097 0.112 Uiso 1 1 calc R U . . .
H72B H 0.3499 0.0942 0.0255 0.112 Uiso 1 1 calc R U . . .
H72C H 0.3271 0.1345 -0.0045 0.112 Uiso 1 1 calc R U . . .
C73 C 0.14091(17) 0.29901(11) 0.08094(7) 0.0424(7) Uani 1 1 d . U . . .
H73A H 0.1141 0.3292 0.0727 0.051 Uiso 1 1 calc R U . . .
H73B H 0.1817 0.3145 0.0893 0.051 Uiso 1 1 calc R U . . .
C74 C 0.10720(18) 0.27243(13) 0.11194(8) 0.0493(8) Uani 1 1 d . U . . .
H74A H 0.1352 0.2444 0.1221 0.059 Uiso 1 1 calc R U . . .
H74B H 0.0674 0.2549 0.1039 0.059 Uiso 1 1 calc R U . . .
C75 C 0.0913(2) 0.31488(15) 0.14000(9) 0.0621(10) Uani 1 1 d . U . . .
H75A H 0.0747 0.3476 0.1284 0.075 Uiso 1 1 calc R U . . .
H75B H 0.1309 0.3248 0.1525 0.075 Uiso 1 1 calc R U . . .
C76 C 0.0411(2) 0.2945(2) 0.16674(11) 0.0779(12) Uani 1 1 d . U . . .
H76A H 0.0011 0.2864 0.1546 0.117 Uiso 1 1 calc R U . . .
H76B H 0.0336 0.3222 0.1844 0.117 Uiso 1 1 calc R U . . .
H76C H 0.0571 0.2618 0.1781 0.117 Uiso 1 1 calc R U . . .
N61 N 0.15533(13) 0.26269(9) 0.04988(6) 0.0389(6) Uani 1 1 d . U . . .
C81 C 0.31712(12) -0.16588(9) 0.28963(6) 0.0270(5) Uani 1 1 d . U . . .
H81A H 0.3369 -0.1363 0.2761 0.032 Uiso 1 1 calc R U . . .
H81B H 0.2704 -0.1598 0.2896 0.032 Uiso 1 1 calc R U . . .
C82 C 0.33083(14) -0.21893(9) 0.27083(7) 0.0323(6) Uani 1 1 d . U . . .
H82A H 0.3757 -0.2296 0.2750 0.039 Uiso 1 1 calc R U . . .
H82B H 0.3029 -0.2474 0.2804 0.039 Uiso 1 1 calc R U . . .
C83 C 0.31922(15) -0.21360(11) 0.23180(7) 0.0383(6) Uani 1 1 d . U . . .
H83A H 0.3492 -0.1867 0.2221 0.046 Uiso 1 1 calc R U . . .
H83B H 0.2752 -0.2003 0.2279 0.046 Uiso 1 1 calc R U . . .
C84 C 0.32802(17) -0.26661(11) 0.21253(8) 0.0448(7) Uani 1 1 d . U . . .
H84A H 0.3701 -0.2816 0.2181 0.067 Uiso 1 1 calc R U . . .
H84B H 0.3249 -0.2604 0.1873 0.067 Uiso 1 1 calc R U . . .
H84C H 0.2947 -0.2919 0.2198 0.067 Uiso 1 1 calc R U . . .
C85 C 0.31296(12) -0.20815(9) 0.34863(7) 0.0286(5) Uani 1 1 d . U . . .
H85A H 0.3313 -0.2063 0.3724 0.034 Uiso 1 1 calc R U . . .
H85B H 0.3262 -0.2428 0.3382 0.034 Uiso 1 1 calc R U . . .
C86 C 0.24002(12) -0.20745(10) 0.35152(7) 0.0324(6) Uani 1 1 d . U . . .
H86A H 0.2211 -0.2130 0.3281 0.039 Uiso 1 1 calc R U . . .
H86B H 0.2259 -0.1719 0.3602 0.039 Uiso 1 1 calc R U . . .
C87 C 0.21615(15) -0.25143(11) 0.37636(8) 0.0416(7) Uani 1 1 d . U . . .
H87A H 0.1693 -0.2549 0.3737 0.050 Uiso 1 1 calc R U . . .
H87B H 0.2355 -0.2861 0.3694 0.050 Uiso 1 1 calc R U . . .
C88 C 0.23121(16) -0.24136(14) 0.41433(9) 0.0509(8) Uani 1 1 d . U . . .
H88A H 0.2776 -0.2414 0.4177 0.076 Uiso 1 1 calc R U . . .
H88B H 0.2120 -0.2697 0.4286 0.076 Uiso 1 1 calc R U . . .
H88C H 0.2138 -0.2065 0.4213 0.076 Uiso 1 1 calc R U . . .
C89 C 0.32083(12) -0.10803(9) 0.34158(6) 0.0249(5) Uani 1 1 d . U . . .
H89A H 0.3455 -0.0798 0.3294 0.030 Uiso 1 1 calc R U . . .
H89B H 0.2752 -0.1023 0.3361 0.030 Uiso 1 1 calc R U . . .
C90 C 0.33014(13) -0.10082(9) 0.38087(7) 0.0286(5) Uani 1 1 d . U . . .
H90A H 0.3087 -0.1304 0.3935 0.034 Uiso 1 1 calc R U . . .
H90B H 0.3762 -0.1021 0.3865 0.034 Uiso 1 1 calc R U . . .
C91 C 0.30234(14) -0.04712(10) 0.39252(7) 0.0327(6) Uani 1 1 d . U . . .
H91A H 0.2565 -0.0457 0.3863 0.039 Uiso 1 1 calc R U . . .
H91B H 0.3243 -0.0176 0.3800 0.039 Uiso 1 1 calc R U . . .
C92 C 0.3098(2) -0.03893(13) 0.43177(8) 0.0545(9) Uani 1 1 d . U . . .
H92A H 0.2893 -0.0687 0.4442 0.082 Uiso 1 1 calc R U . . .
H92B H 0.2896 -0.0050 0.4386 0.082 Uiso 1 1 calc R U . . .
H92C H 0.3553 -0.0379 0.4377 0.082 Uiso 1 1 calc R U . . .
C93 C 0.41362(11) -0.16805(9) 0.32841(7) 0.0270(5) Uani 1 1 d . U . . .
H93A H 0.4283 -0.1564 0.3518 0.032 Uiso 1 1 calc R U . . .
H93B H 0.4249 -0.2065 0.3258 0.032 Uiso 1 1 calc R U . . .
C94 C 0.45003(12) -0.13603(10) 0.30094(7) 0.0314(6) Uani 1 1 d . U . . .
H94A H 0.4337 -0.0987 0.3002 0.038 Uiso 1 1 calc R U . . .
H94B H 0.4436 -0.1524 0.2777 0.038 Uiso 1 1 calc R U . . .
C95 C 0.52100(13) -0.13571(10) 0.30989(8) 0.0362(6) Uani 1 1 d . U . . .
H95A H 0.5273 -0.1167 0.3323 0.043 Uiso 1 1 calc R U . . .
H95B H 0.5358 -0.1732 0.3130 0.043 Uiso 1 1 calc R U . . .
C96 C 0.56109(15) -0.10866(12) 0.28181(10) 0.0509(8) Uani 1 1 d . U . . .
H96A H 0.5560 -0.1280 0.2597 0.076 Uiso 1 1 calc R U . . .
H96B H 0.6061 -0.1091 0.2888 0.076 Uiso 1 1 calc R U . . .
H96C H 0.5469 -0.0714 0.2789 0.076 Uiso 1 1 calc R U . . .
N81 N 0.34096(9) -0.16279(7) 0.32697(5) 0.0242(4) Uani 1 1 d . U . . .
C101 C 0.37029(18) 0.21349(16) 0.12460(10) 0.0604(9) Uani 1 1 d D U . . .
H10A H 0.3286 0.1960 0.1270 0.091 Uiso 1 1 calc R U . . .
H10B H 0.3981 0.2024 0.1439 0.091 Uiso 1 1 calc R U . . .
H10C H 0.3897 0.2030 0.1024 0.091 Uiso 1 1 calc R U . . .
C102 C 0.32540(19) 0.28752(18) 0.16798(11) 0.0687(10) Uani 1 1 d D U . . .
H10D H 0.3115 0.3244 0.1728 0.103 Uiso 1 1 calc R U . . .
H10E H 0.3570 0.2765 0.1854 0.103 Uiso 1 1 calc R U . . .
H10F H 0.2885 0.2633 0.1690 0.103 Uiso 1 1 calc R U . . .
O101 O 0.30790(15) 0.29773(11) 0.10043(8) 0.0856(10) Uani 1 1 d D U . . .
S101 S 0.36028(5) 0.28450(4) 0.12566(2) 0.0612(3) Uani 1 1 d D U . . .
C111 C 0.0506(16) 0.4578(14) -0.0180(5) 0.136(7) Uani 0.151(3) 1 d D U P F 1
H11A H 0.0637 0.4207 -0.0229 0.205 Uiso 0.151(3) 1 calc R U P F 1
H11B H 0.0802 0.4827 -0.0295 0.205 Uiso 0.151(3) 1 calc R U P F 1
H11C H 0.0073 0.4637 -0.0269 0.205 Uiso 0.151(3) 1 calc R U P F 1
C112 C 0.1380(10) 0.4742(11) 0.0293(12) 0.144(8) Uani 0.151(3) 1 d D U P F 1
H11D H 0.1547 0.4540 0.0492 0.216 Uiso 0.151(3) 1 calc R U P F 1
H11E H 0.1504 0.5120 0.0314 0.216 Uiso 0.151(3) 1 calc R U P F 1
H11F H 0.1554 0.4594 0.0076 0.216 Uiso 0.151(3) 1 calc R U P F 1
O111 O 0.0282(16) 0.4218(9) 0.0449(6) 0.167(8) Uani 0.151(3) 1 d D U P F 1
S111 S 0.0519(7) 0.4692(5) 0.0286(4) 0.122(3) Uani 0.151(3) 1 d D U P F 1
C311 C 0.0379(11) 0.4262(9) -0.0325(5) 0.127(6) Uani 0.336(3) 1 d D U P G 2
H31B H 0.0597 0.4456 -0.0513 0.190 Uiso 0.336(3) 1 calc R U P G 2
H31C H -0.0062 0.4389 -0.0307 0.190 Uiso 0.336(3) 1 calc R U P G 2
H31D H 0.0380 0.3876 -0.0377 0.190 Uiso 0.336(3) 1 calc R U P G 2
C312 C 0.1330(11) 0.4865(9) -0.0077(7) 0.132(7) Uani 0.336(3) 1 d D U P G 2
H31E H 0.1640 0.4937 0.0109 0.198 Uiso 0.336(3) 1 calc R U P G 2
H31F H 0.1104 0.5197 -0.0136 0.198 Uiso 0.336(3) 1 calc R U P G 2
H31G H 0.1554 0.4731 -0.0284 0.198 Uiso 0.336(3) 1 calc R U P G 2
O311 O 0.0980(14) 0.3932(8) 0.0254(7) 0.158(8) Uani 0.336(3) 1 d D U P G 2
S311 S 0.0774(4) 0.4376(4) 0.0067(3) 0.117(3) Uani 0.336(3) 1 d D U P G 2
C411 C 0.0057(5) 0.4124(4) -0.0211(2) 0.077(3) Uani 0.512(3) 1 d D U P H 3
H41A H 0.0319 0.3940 -0.0385 0.115 Uiso 0.512(3) 1 calc R U P H 3
H41B H -0.0216 0.4389 -0.0326 0.115 Uiso 0.512(3) 1 calc R U P H 3
H41C H -0.0210 0.3861 -0.0088 0.115 Uiso 0.512(3) 1 calc R U P H 3
C412 C 0.1055(6) 0.4794(5) -0.0231(3) 0.091(3) Uani 0.512(3) 1 d D U P H 3
H41D H 0.1448 0.4930 -0.0124 0.137 Uiso 0.512(3) 1 calc R U P H 3
H41E H 0.0814 0.5095 -0.0331 0.137 Uiso 0.512(3) 1 calc R U P H 3
H41F H 0.1163 0.4538 -0.0416 0.137 Uiso 0.512(3) 1 calc R U P H 3
O411 O 0.0919(5) 0.4043(3) 0.0267(3) 0.0690(19) Uani 0.512(3) 1 d D U P H 3
S411 S 0.05696(16) 0.44594(14) 0.01003(10) 0.0527(7) Uani 0.512(3) 1 d D U P H 3
C201 C 0.08837(11) 0.07890(9) 0.23304(6) 0.0229(5) Uani 1 1 d . U . . .
O201 O 0.05806(8) 0.11594(6) 0.21608(4) 0.0249(3) Uani 1 1 d . U . . .
O202 O 0.11885(8) 0.04219(6) 0.21572(4) 0.0246(3) Uani 1 1 d . U . . .
O203 O 0.08883(9) 0.07805(7) 0.26653(4) 0.0310(4) Uani 1 1 d . U . . .

loop_
_atom_site_aniso_label
_atom_site_aniso_U_11
_atom_site_aniso_U_22
_atom_site_aniso_U_33
_atom_site_aniso_U_23
_atom_site_aniso_U_13
_atom_site_aniso_U_12
C1 0.0235(12) 0.0253(11) 0.0230(12) 0.0015(9) 0.0019(9) 0.0017(9)
C2 0.0258(12) 0.0220(10) 0.0250(12) 0.0000(9) 0.0004(9) 0.0040(9)
C3 0.0291(13) 0.0289(11) 0.0219(12) -0.0012(9) 0.0017(10) 0.0039(10)
C4 0.0270(13) 0.0359(13) 0.0256(13) 0.0015(10) 0.0053(10) 0.0028(10)
C5 0.0226(12) 0.0312(12) 0.0281(13) 0.0027(10) 0.0017(10) -0.0009(9)
C6 0.0234(12) 0.0239(11) 0.0241(12) 0.0008(9) -0.0008(9) 0.0035(9)
C7 0.0261(12) 0.0256(11) 0.0239(12) -0.0032(9) 0.0017(9) 0.0017(9)
C8 0.0218(12) 0.0217(10) 0.0246(12) 0.0006(8) -0.0014(9) -0.0037(9)
C9 0.0240(12) 0.0293(12) 0.0260(12) -0.0010(9) 0.0008(10) 0.0000(9)
C10 0.0266(12) 0.0265(11) 0.0236(12) -0.0013(9) 0.0005(9) -0.0040(9)
C11 0.0232(12) 0.0235(10) 0.0220(11) -0.0002(9) -0.0005(9) -0.0051(9)
C12 0.0250(12) 0.0282(11) 0.0242(12) 0.0020(9) -0.0004(10) 0.0002(9)
C13 0.0327(14) 0.0395(14) 0.0244(13) 0.0054(10) 0.0011(10) 0.0030(11)
C14 0.0320(14) 0.0456(15) 0.0242(13) 0.0026(11) 0.0059(11) 0.0030(11)
C15 0.0254(13) 0.0342(12) 0.0255(13) -0.0017(10) 0.0012(10) -0.0004(10)
C16 0.0245(12) 0.0246(11) 0.0257(12) 0.0011(9) -0.0025(9) -0.0015(9)
C17 0.0463(18) 0.0596(18) 0.0302(15) 0.0119(13) 0.0069(13) 0.0124(15)
C18 0.0333(15) 0.0422(14) 0.0304(14) -0.0025(11) 0.0035(11) 0.0069(11)
C19 0.0272(12) 0.0225(10) 0.0237(12) 0.0052(9) -0.0026(9) -0.0024(9)
C20 0.0309(13) 0.0299(12) 0.0265(13) 0.0049(10) 0.0002(10) 0.0018(10)
C21 0.0299(13) 0.0373(13) 0.0314(14) 0.0082(11) -0.0042(11) 0.0005(11)
C22 0.0350(14) 0.0327(13) 0.0307(14) 0.0057(10) -0.0095(11) -0.0047(11)
C23 0.0367(14) 0.0242(11) 0.0255(12) 0.0022(9) -0.0026(10) -0.0047(10)
C24 0.0289(13) 0.0252(11) 0.0246(12) 0.0035(9) -0.0017(10) -0.0020(9)
C25 0.0339(16) 0.0648(19) 0.0371(16) 0.0088(14) -0.0081(12) 0.0055(14)
C26 0.0444(16) 0.0330(13) 0.0324(14) -0.0043(11) -0.0050(12) -0.0017(12)
F1 0.043(3) 0.125(6) 0.081(5) 0.059(4) -0.026(3) -0.011(3)
F2 0.197(7) 0.0383(18) 0.053(3) 0.0135(16) -0.040(3) 0.012(3)
F3 0.067(3) 0.130(6) 0.033(2) 0.038(3) 0.018(2) 0.037(3)
F4 0.0583(14) 0.0756(15) 0.125(2) 0.0305(14) 0.0530(14) 0.0289(11)
F5 0.0697(14) 0.0618(13) 0.0972(18) -0.0396(12) -0.0239(13) 0.0269(11)
F6 0.0836(16) 0.0962(16) 0.0388(11) -0.0054(10) -0.0048(10) 0.0643(13)
F7 0.0318(17) 0.140(4) 0.0462(17) -0.007(2) 0.0017(13) 0.015(2)
F8 0.0307(14) 0.0590(17) 0.141(4) 0.0091(19) 0.0006(17) -0.0121(12)
F9 0.0368(15) 0.081(2) 0.060(2) 0.0340(18) 0.0019(13) 0.0197(16)
F10 0.0776(14) 0.0425(9) 0.0489(11) -0.0178(8) -0.0027(10) -0.0163(9)
F11 0.0764(13) 0.0450(9) 0.0296(9) -0.0014(7) 0.0075(9) -0.0078(9)
F12 0.0597(12) 0.0797(14) 0.0413(11) -0.0202(9) -0.0028(9) 0.0233(10)
N1 0.0230(10) 0.0279(10) 0.0219(10) 0.0020(8) -0.0004(8) 0.0021(8)
N2 0.0273(11) 0.0266(9) 0.0199(10) 0.0045(7) 0.0007(8) 0.0043(8)
N3 0.0233(10) 0.0298(10) 0.0231(10) 0.0017(8) 0.0001(8) -0.0035(8)
N4 0.0243(11) 0.0333(11) 0.0229(10) 0.0007(8) 0.0018(8) -0.0016(8)
O1 0.0294(9) 0.0256(8) 0.0266(9) 0.0053(7) 0.0014(7) 0.0039(7)
O2 0.0291(10) 0.0473(11) 0.0282(10) 0.0082(8) 0.0013(8) -0.0092(8)
F301 0.207(13) 0.156(9) 0.036(4) -0.007(5) -0.037(6) 0.103(8)
F302 0.057(5) 0.137(10) 0.052(6) 0.066(5) 0.028(4) 0.065(6)
F303 0.057(5) 0.159(11) 0.150(13) 0.131(9) -0.009(7) -0.010(7)
F307 0.032(6) 0.235(17) 0.088(10) 0.108(12) 0.001(7) -0.003(12)
F308 0.039(5) 0.153(14) 0.072(6) -0.016(8) -0.022(5) 0.013(7)
F309 0.041(6) 0.100(6) 0.162(14) -0.020(7) -0.006(7) 0.031(5)
C31 0.0233(12) 0.0224(10) 0.0272(12) 0.0045(9) 0.0003(9) 0.0031(9)
C32 0.0250(12) 0.0207(10) 0.0283(12) 0.0050(9) 0.0014(10) 0.0010(9)
C33 0.0328(14) 0.0284(12) 0.0305(13) -0.0016(10) 0.0038(11) -0.0011(10)
C34 0.0325(14) 0.0371(14) 0.0392(16) 0.0009(11) 0.0107(12) -0.0012(11)
C35 0.0249(13) 0.0333(13) 0.0385(15) 0.0034(11) 0.0031(11) -0.0028(10)
C36 0.0264(12) 0.0223(11) 0.0312(13) 0.0057(9) -0.0025(10) -0.0002(9)
C37 0.0276(13) 0.0284(12) 0.0291(13) -0.0022(10) 0.0003(10) 0.0001(10)
C38 0.0223(12) 0.0271(11) 0.0287(13) 0.0008(9) -0.0037(10) -0.0015(9)
C39 0.0215(12) 0.0273(12) 0.0414(15) 0.0004(10) -0.0055(11) -0.0010(9)
C40 0.0247(12) 0.0234(11) 0.0309(13) -0.0019(9) -0.0001(10) -0.0028(9)
C41 0.0264(13) 0.0296(12) 0.0270(13) -0.0002(9) -0.0019(10) -0.0025(10)
C42 0.0366(15) 0.0322(13) 0.0360(15) 0.0021(11) 0.0049(12) 0.0007(11)
C43 0.0494(18) 0.0355(14) 0.0362(15) 0.0051(11) 0.0052(13) -0.0028(12)
C44 0.0415(16) 0.0446(16) 0.0366(16) -0.0026(12) 0.0106(13) -0.0064(12)
C45 0.0300(14) 0.0402(14) 0.0359(15) -0.0071(11) -0.0003(11) -0.0032(11)
C46 0.0273(13) 0.0330(13) 0.0320(14) -0.0032(10) -0.0041(10) -0.0004(10)
C47 0.076(2) 0.0473(17) 0.0413(19) 0.0095(14) 0.0171(17) 0.0055(17)
C48 0.0351(16) 0.0596(19) 0.0418(17) -0.0089(14) 0.0064(13) 0.0057(14)
C49 0.0293(12) 0.0180(10) 0.0233(12) 0.0002(8) -0.0008(9) -0.0025(9)
C50 0.0299(13) 0.0251(11) 0.0288(13) 0.0019(9) 0.0048(10) -0.0033(10)
C51 0.0393(15) 0.0282(12) 0.0301(14) 0.0054(10) 0.0053(11) -0.0029(11)
C52 0.0406(16) 0.0416(15) 0.0349(15) 0.0160(12) 0.0026(12) 0.0074(12)
C53 0.0298(13) 0.0379(14) 0.0350(15) 0.0117(11) 0.0027(11) 0.0051(11)
C54 0.0277(12) 0.0235(11) 0.0265(12) 0.0054(9) 0.0016(10) 0.0002(9)
C55 0.0483(18) 0.0402(15) 0.0360(16) 0.0130(12) 0.0019(13) -0.0050(13)
C56 0.0350(17) 0.087(3) 0.058(2) 0.0453(19) 0.0045(16) 0.0155(17)
F31 0.153(11) 0.043(4) 0.070(7) 0.010(3) -0.031(7) -0.022(5)
F32 0.061(4) 0.096(7) 0.061(6) 0.039(4) -0.002(3) 0.013(3)
F33 0.107(6) 0.089(5) 0.029(3) 0.019(3) 0.017(3) 0.035(4)
F34 0.108(8) 0.118(9) 0.074(6) -0.056(6) -0.018(6) 0.036(6)
F35 0.030(3) 0.089(5) 0.170(12) 0.017(7) 0.032(5) -0.003(3)
F36 0.046(4) 0.071(4) 0.071(4) 0.010(3) 0.018(3) 0.027(3)
F37 0.0599(14) 0.128(2) 0.0913(18) 0.0682(16) -0.0104(12) -0.0404(14)
F38 0.131(2) 0.0582(12) 0.0485(12) -0.0024(10) 0.0451(13) -0.0238(13)
F39 0.0896(15) 0.0363(9) 0.0599(13) 0.0187(9) 0.0220(11) -0.0008(10)
F40 0.032(5) 0.091(6) 0.108(8) 0.086(6) -0.017(5) 0.000(4)
F41 0.056(6) 0.277(17) 0.080(7) 0.006(10) 0.019(5) 0.037(12)
F42 0.022(4) 0.086(6) 0.262(14) 0.085(7) 0.005(7) -0.009(4)
N31 0.0257(11) 0.0255(9) 0.0288(11) 0.0019(8) -0.0013(8) 0.0013(8)
N32 0.0293(11) 0.0283(10) 0.0273(11) 0.0044(8) 0.0014(9) 0.0047(8)
N33 0.0233(11) 0.0287(10) 0.0382(12) 0.0065(9) -0.0050(9) -0.0043(8)
N34 0.0234(10) 0.0272(10) 0.0279(11) 0.0059(8) -0.0017(8) -0.0038(8)
O31 0.0315(10) 0.0304(9) 0.0352(10) 0.0055(7) -0.0015(8) 0.0053(7)
O32 0.0262(9) 0.0299(9) 0.0420(11) 0.0047(8) 0.0012(8) -0.0070(7)
F331 0.100(6) 0.048(4) 0.063(4) 0.013(3) 0.012(4) 0.031(4)
F332 0.192(9) 0.081(5) 0.061(6) 0.032(4) -0.060(7) -0.023(7)
F333 0.169(8) 0.093(6) 0.120(8) 0.077(6) 0.101(7) 0.057(6)
F334 0.050(3) 0.031(2) 0.116(6) -0.017(3) 0.014(3) 0.0034(18)
F335 0.048(4) 0.056(3) 0.122(6) 0.003(3) 0.044(4) 0.009(2)
F336 0.099(7) 0.206(11) 0.049(3) -0.036(4) -0.027(4) 0.114(7)
F340 0.041(3) 0.271(9) 0.057(3) 0.054(4) -0.016(2) -0.011(5)
F341 0.060(2) 0.079(3) 0.174(5) 0.038(3) 0.056(3) 0.029(2)
F342 0.0253(15) 0.074(2) 0.063(2) 0.0397(19) 0.0006(14) -0.0007(15)
C61 0.0525(17) 0.0299(12) 0.0301(14) 0.0006(10) -0.0068(12) -0.0125(12)
C62 0.0548(18) 0.0313(13) 0.0302(14) -0.0030(11) -0.0032(13) -0.0062(12)
C63 0.0494(18) 0.0361(14) 0.0419(17) -0.0036(12) 0.0005(14) -0.0091(13)
C64 0.0494(19) 0.0459(17) 0.052(2) -0.0069(14) 0.0028(15) -0.0054(14)
C65 0.0592(19) 0.0367(14) 0.0285(14) 0.0074(11) -0.0093(13) -0.0157(13)
C66 0.062(2) 0.0392(15) 0.0344(16) 0.0059(12) -0.0063(14) -0.0162(14)
C67 0.062(2) 0.0451(17) 0.0391(17) 0.0087(13) -0.0049(15) -0.0112(15)
C68 0.083(3) 0.064(2) 0.053(2) 0.0161(18) -0.009(2) -0.025(2)
C69 0.0527(18) 0.0380(14) 0.0335(15) 0.0072(11) -0.0088(13) -0.0114(13)
C70 0.0526(19) 0.0497(17) 0.0388(17) 0.0009(13) -0.0039(14) -0.0092(14)
C71 0.0446(19) 0.080(2) 0.048(2) 0.0042(17) 0.0054(16) -0.0013(17)
C72 0.054(2) 0.097(3) 0.072(3) -0.012(2) 0.012(2) 0.008(2)
C73 0.067(2) 0.0324(13) 0.0277(14) 0.0010(11) -0.0125(13) -0.0102(13)
C74 0.072(2) 0.0454(16) 0.0310(15) 0.0058(12) -0.0075(15) -0.0133(16)
C75 0.092(3) 0.061(2) 0.0331(18) 0.0003(15) -0.0013(17) -0.001(2)
C76 0.066(3) 0.113(4) 0.055(2) 0.005(2) 0.000(2) 0.004(2)
N61 0.0573(15) 0.0307(11) 0.0286(12) 0.0052(9) -0.0102(11) -0.0155(10)
C81 0.0298(13) 0.0245(11) 0.0266(12) -0.0002(9) 0.0017(10) 0.0005(10)
C82 0.0403(15) 0.0212(11) 0.0353(14) -0.0022(10) 0.0058(12) -0.0025(10)
C83 0.0444(17) 0.0343(14) 0.0361(15) -0.0077(11) 0.0027(13) 0.0037(12)
C84 0.065(2) 0.0296(13) 0.0402(17) -0.0073(11) 0.0135(15) -0.0087(13)
C85 0.0304(13) 0.0202(10) 0.0352(14) 0.0041(9) 0.0056(11) -0.0018(9)
C86 0.0289(14) 0.0315(13) 0.0369(15) 0.0026(11) 0.0048(11) -0.0047(10)
C87 0.0408(16) 0.0341(14) 0.0498(18) 0.0074(12) 0.0113(14) -0.0092(12)
C88 0.0464(19) 0.061(2) 0.0457(18) 0.0158(15) 0.0124(15) -0.0025(15)
C89 0.0246(12) 0.0205(10) 0.0296(13) 0.0011(9) 0.0029(10) 0.0014(9)
C90 0.0308(13) 0.0247(11) 0.0304(13) 0.0008(9) 0.0001(10) 0.0009(10)
C91 0.0397(15) 0.0275(12) 0.0309(14) -0.0019(10) 0.0017(11) 0.0046(11)
C92 0.084(3) 0.0460(17) 0.0337(17) -0.0077(13) 0.0003(16) 0.0161(17)
C93 0.0231(12) 0.0226(11) 0.0355(14) 0.0023(9) 0.0031(10) 0.0026(9)
C94 0.0304(13) 0.0239(11) 0.0400(15) 0.0022(10) 0.0074(11) -0.0001(10)
C95 0.0300(14) 0.0260(12) 0.0525(18) -0.0016(11) 0.0056(12) -0.0039(10)
C96 0.0372(17) 0.0377(15) 0.078(2) 0.0042(15) 0.0198(16) -0.0061(13)
N81 0.0245(10) 0.0190(9) 0.0291(11) 0.0005(7) 0.0027(8) 0.0010(8)
C101 0.049(2) 0.084(3) 0.048(2) 0.0066(18) -0.0117(16) -0.0145(18)
C102 0.051(2) 0.082(3) 0.072(3) -0.001(2) -0.0070(19) 0.004(2)
O101 0.099(2) 0.0745(18) 0.083(2) 0.0372(15) -0.0577(17) -0.0422(16)
S101 0.0587(6) 0.0756(6) 0.0494(5) 0.0221(4) -0.0213(4) -0.0343(5)
C111 0.161(16) 0.126(16) 0.122(9) 0.000(13) -0.003(13) 0.010(15)
C112 0.150(10) 0.139(17) 0.142(17) 0.011(16) -0.007(13) 0.012(14)
O111 0.180(15) 0.156(14) 0.165(14) 0.027(13) 0.016(15) 0.000(13)
S111 0.145(8) 0.107(7) 0.115(7) -0.007(6) -0.002(7) 0.018(6)
C311 0.166(14) 0.099(12) 0.115(11) -0.019(10) 0.020(9) 0.026(10)
C312 0.143(16) 0.081(10) 0.172(19) 0.045(12) 0.020(12) 0.006(9)
O311 0.170(15) 0.103(11) 0.203(14) 0.061(10) 0.005(11) 0.008(10)
S311 0.125(6) 0.115(5) 0.110(5) 0.059(4) 0.018(4) 0.015(4)
C411 0.107(7) 0.064(5) 0.059(5) -0.005(4) -0.018(5) 0.023(5)
C412 0.092(7) 0.081(6) 0.100(8) 0.044(6) 0.037(6) 0.019(5)
O411 0.074(4) 0.051(3) 0.083(4) 0.015(3) -0.015(3) -0.004(3)
S411 0.0641(16) 0.0463(12) 0.0476(13) 0.0089(9) 0.0098(11) 0.0125(11)
C201 0.0222(12) 0.0237(10) 0.0229(12) -0.0018(9) 0.0018(9) -0.0031(9)
O201 0.0275(9) 0.0245(8) 0.0227(8) 0.0004(6) 0.0002(7) 0.0026(7)
O202 0.0285(9) 0.0238(8) 0.0216(8) -0.0029(6) 0.0023(7) 0.0024(7)
O203 0.0429(11) 0.0315(9) 0.0186(9) -0.0008(7) 0.0005(7) 0.0097(8)

loop_
_atom_type_symbol
_atom_type_description
_atom_type_scat_dispersion_real
_atom_type_scat_dispersion_imag
_atom_type_scat_source
C C 0.0030 0.0010 'International Tables Vol C Tables 4.2.6.8 and 6.1.1.4'
H H 0.0000 0.0000 'International Tables Vol C Tables 4.2.6.8 and 6.1.1.4'
F F 0.0170 0.0100 'International Tables Vol C Tables 4.2.6.8 and 6.1.1.4'
N N 0.0060 0.0030 'International Tables Vol C Tables 4.2.6.8 and 6.1.1.4'
O O 0.0110 0.0060 'International Tables Vol C Tables 4.2.6.8 and 6.1.1.4'
S S 0.1181 0.1169 'International Tables Vol C Tables 4.2.6.8 and 6.1.1.4'

loop_
_geom_angle_atom_site_label_1
_geom_angle_atom_site_label_2
_geom_angle_atom_site_label_3
_geom_angle
C6 C1 C2 121.7(2)
C6 C1 H1 119.2
C2 C1 H1 119.2
C3 C2 C1 118.6(2)
C3 C2 C7 120.5(2)
C1 C2 C7 120.9(2)
C4 C3 C2 120.0(2)
C4 C3 H3 120.0
C2 C3 H3 120.0
C5 C4 C3 120.8(2)
C5 C4 H4 119.6
C3 C4 H4 119.6
C4 C5 C6 120.3(2)
C4 C5 H5 119.9
C6 C5 H5 119.9
C1 C6 C5 118.6(2)
C1 C6 C9 119.4(2)
C5 C6 C9 121.9(2)
N1 C7 C2 113.73(19)
N1 C7 H7A 108.8
C2 C7 H7A 108.8
N1 C7 H7B 108.8
C2 C7 H7B 108.8
H7A C7 H7B 107.7
O1 C8 N1 123.8(2)
O1 C8 N2 123.1(2)
N1 C8 N2 113.1(2)
N3 C9 C6 113.0(2)
N3 C9 H9A 109.0
C6 C9 H9A 109.0
N3 C9 H9B 109.0
C6 C9 H9B 109.0
H9A C9 H9B 107.8
O2 C10 N3 125.6(2)
O2 C10 N4 122.1(2)
N3 C10 N4 112.3(2)
N2 C11 C12 124.8(2)
N2 C11 C16 116.7(2)
C12 C11 C16 118.5(2)
C13 C12 C11 119.5(2)
C13 C12 H12 120.2
C11 C12 H12 120.2
C14 C13 C12 122.1(2)
C14 C13 C17 120.1(2)
C12 C13 C17 117.8(2)
C13 C14 C15 118.1(2)
C13 C14 H14 120.9
C15 C14 H14 120.9
C16 C15 C14 121.1(2)
C16 C15 C18 120.0(2)
C14 C15 C18 118.9(2)
C15 C16 C11 120.6(2)
C15 C16 H16 119.7
C11 C16 H16 119.7
F303 C17 F302 115.6(8)
F1 C17 F3 108.8(5)
F1 C17 F2 105.5(4)
F3 C17 F2 102.7(4)
F303 C17 F301 99.8(8)
F302 C17 F301 98.0(7)
F303 C17 C13 116.2(5)
F1 C17 C13 114.1(4)
F302 C17 C13 115.9(5)
F3 C17 C13 114.8(3)
F2 C17 C13 110.0(3)
F301 C17 C13 107.4(4)
F6 C18 F4 108.1(3)
F6 C18 F5 105.6(2)
F4 C18 F5 104.5(3)
F6 C18 C15 113.8(2)
F4 C18 C15 112.8(2)
F5 C18 C15 111.5(2)
N4 C19 C20 117.8(2)
N4 C19 C24 123.3(2)
C20 C19 C24 118.7(2)
C21 C20 C19 120.7(2)
C21 C20 H20 119.6
C19 C20 H20 119.6
C20 C21 C22 121.0(2)
C20 C21 C25 120.0(3)
C22 C21 C25 118.9(2)
C23 C22 C21 118.3(2)
C23 C22 H22 120.9
C21 C22 H22 120.9
C22 C23 C24 121.9(2)
C22 C23 C26 118.5(2)
C24 C23 C26 119.6(2)
C23 C24 C19 119.3(2)
C23 C24 H24 120.4
C19 C24 H24 120.4
F307 C25 F308 121.4(11)
F9 C25 F7 105.2(3)
F9 C25 F8 104.8(3)
F7 C25 F8 104.3(3)
F307 C25 F309 108.8(12)
F308 C25 F309 97.4(10)
F307 C25 C21 115.2(8)
F9 C25 C21 115.4(3)
F308 C25 C21 109.4(5)
F7 C25 C21 114.1(3)
F8 C25 C21 112.1(3)
F309 C25 C21 101.0(5)
F10 C26 F12 107.2(2)
F10 C26 F11 105.5(2)
F12 C26 F11 105.8(2)
F10 C26 C23 113.0(2)
F12 C26 C23 113.0(2)
F11 C26 C23 111.7(2)
C8 N1 C7 120.3(2)
C8 N1 H1A 119.8
C7 N1 H1A 119.8
C8 N2 C11 126.8(2)
C8 N2 H2 116.6
C11 N2 H2 116.6
C10 N3 C9 123.5(2)
C10 N3 H3A 118.3
C9 N3 H3A 118.3
C19 N4 C10 125.2(2)
C19 N4 H4A 117.4
C10 N4 H4A 117.4
C32 C31 C36 121.5(2)
C32 C31 H31 119.2
C36 C31 H31 119.2
C31 C32 C33 118.8(2)
C31 C32 C37 121.7(2)
C33 C32 C37 119.5(2)
C34 C33 C32 120.3(2)
C34 C33 H33 119.9
C32 C33 H33 119.9
C33 C34 C35 120.3(3)
C33 C34 H34 119.9
C35 C34 H34 119.9
C36 C35 C34 120.2(2)
C36 C35 H35 119.9
C34 C35 H35 119.9
C35 C36 C31 118.9(2)
C35 C36 C39 121.9(2)
C31 C36 C39 119.1(2)
N31 C37 C32 114.3(2)
N31 C37 H37A 108.7
C32 C37 H37A 108.7
N31 C37 H37B 108.7
C32 C37 H37B 108.7
H37A C37 H37B 107.6
O31 C38 N31 124.1(2)
O31 C38 N32 123.8(2)
N31 C38 N32 112.1(2)
N33 C39 C36 114.5(2)
N33 C39 H39A 108.6
C36 C39 H39A 108.6
N33 C39 H39B 108.6
C36 C39 H39B 108.6
H39A C39 H39B 107.6
O32 C40 N33 123.2(2)
O32 C40 N34 124.2(2)
N33 C40 N34 112.7(2)
N32 C41 C42 124.6(2)
N32 C41 C46 116.7(2)
C42 C41 C46 118.7(2)
C43 C42 C41 119.6(3)
C43 C42 H42 120.2
C41 C42 H42 120.2
C44 C43 C42 122.3(3)
C44 C43 C47 120.3(3)
C42 C43 C47 117.5(3)
C43 C44 C45 117.7(3)
C43 C44 H44 121.1
C45 C44 H44 121.1
C46 C45 C44 121.1(3)
C46 C45 C48 119.6(3)
C44 C45 C48 119.3(3)
C45 C46 C41 120.6(3)
C45 C46 H46 119.7
C41 C46 H46 119.7
F332 C47 F331 109.5(9)
F31 C47 F33 108.3(9)
F332 C47 F333 110.0(7)
F331 C47 F333 103.8(8)
F31 C47 F32 101.7(8)
F33 C47 F32 100.9(6)
F332 C47 C43 112.0(6)
F331 C47 C43 112.7(7)
F31 C47 C43 114.5(9)
F33 C47 C43 117.3(6)
F333 C47 C43 108.5(6)
F32 C47 C43 112.2(6)
F35 C48 F34 109.1(8)
F336 C48 F334 110.4(8)
F336 C48 F335 107.8(6)
F334 C48 F335 102.3(5)
F35 C48 F36 104.5(7)
F34 C48 F36 100.5(7)
F35 C48 C45 115.6(6)
F336 C48 C45 113.4(4)
F34 C48 C45 113.0(7)
F334 C48 C45 111.3(5)
F335 C48 C45 111.1(4)
F36 C48 C45 112.8(5)
N34 C49 C54 116.9(2)
N34 C49 C50 123.8(2)
C54 C49 C50 119.3(2)
C51 C50 C49 119.3(2)
C51 C50 H50 120.3
C49 C50 H50 120.3
C52 C51 C50 121.8(2)
C52 C51 C55 119.4(2)
C50 C51 C55 118.8(2)
C51 C52 C53 118.4(2)
C51 C52 H52 120.8
C53 C52 H52 120.8
C54 C53 C52 121.1(2)
C54 C53 C56 118.6(2)
C52 C53 C56 120.3(2)
C53 C54 C49 120.0(2)
C53 C54 H54 120.0
C49 C54 H54 120.0
F38 C55 F39 106.7(2)
F38 C55 F37 105.7(3)
F39 C55 F37 105.4(3)
F38 C55 C51 113.3(2)
F39 C55 C51 112.0(3)
F37 C55 C51 113.1(2)
F41 C56 F40 108.2(10)
F340 C56 F342 114.5(5)
F41 C56 F42 108.5(10)
F40 C56 F42 96.4(9)
F340 C56 F341 102.4(5)
F342 C56 F341 98.9(3)
F41 C56 C53 117.7(7)
F40 C56 C53 117.1(9)
F340 C56 C53 114.1(5)
F342 C56 C53 116.4(3)
F42 C56 C53 106.4(4)
F341 C56 C53 108.0(4)
C56 F40 F42 44.1(5)
C56 F42 F40 39.5(5)
C38 N31 C37 121.7(2)
C38 N31 H31A 119.2
C37 N31 H31A 119.2
C38 N32 C41 127.1(2)
C38 N32 H32 116.5
C41 N32 H32 116.5
C40 N33 C39 120.5(2)
C40 N33 H33A 119.7
C39 N33 H33A 119.7
C40 N34 C49 126.7(2)
C40 N34 H34A 116.7
C49 N34 H34A 116.7
N61 C61 C62 116.6(2)
N61 C61 H61A 108.1
C62 C61 H61A 108.1
N61 C61 H61B 108.1
C62 C61 H61B 108.1
H61A C61 H61B 107.3
C63 C62 C61 110.2(2)
C63 C62 H62A 109.6
C61 C62 H62A 109.6
C63 C62 H62B 109.6
C61 C62 H62B 109.6
H62A C62 H62B 108.1
C64 C63 C62 113.0(2)
C64 C63 H63A 109.0
C62 C63 H63A 109.0
C64 C63 H63B 109.0
C62 C63 H63B 109.0
H63A C63 H63B 107.8
C63 C64 H64A 109.5
C63 C64 H64B 109.5
H64A C64 H64B 109.5
C63 C64 H64C 109.5
H64A C64 H64C 109.5
H64B C64 H64C 109.5
C66 C65 N61 116.7(2)
C66 C65 H65A 108.1
N61 C65 H65A 108.1
C66 C65 H65B 108.1
N61 C65 H65B 108.1
H65A C65 H65B 107.3
C65 C66 C67 108.7(2)
C65 C66 H66A 109.9
C67 C66 H66A 109.9
C65 C66 H66B 109.9
C67 C66 H66B 109.9
H66A C66 H66B 108.3
C68 C67 C66 114.1(3)
C68 C67 H67A 108.7
C66 C67 H67A 108.7
C68 C67 H67B 108.7
C66 C67 H67B 108.7
H67A C67 H67B 107.6
C67 C68 H68A 109.5
C67 C68 H68B 109.5
H68A C68 H68B 109.5
C67 C68 H68C 109.5
H68A C68 H68C 109.5
H68B C68 H68C 109.5
C70 C69 N61 116.1(2)
C70 C69 H69A 108.3
N61 C69 H69A 108.3
C70 C69 H69B 108.3
N61 C69 H69B 108.3
H69A C69 H69B 107.4
C69 C70 C71 110.2(3)
C69 C70 H70A 109.6
C71 C70 H70A 109.6
C69 C70 H70B 109.6
C71 C70 H70B 109.6
H70A C70 H70B 108.1
C70 C71 C72 112.5(3)
C70 C71 H71A 109.1
C72 C71 H71A 109.1
C70 C71 H71B 109.1
C72 C71 H71B 109.1
H71A C71 H71B 107.8
C71 C72 H72A 109.5
C71 C72 H72B 109.5
H72A C72 H72B 109.5
C71 C72 H72C 109.5
H72A C72 H72C 109.5
H72B C72 H72C 109.5
N61 C73 C74 116.1(2)
N61 C73 H73A 108.3
C74 C73 H73A 108.3
N61 C73 H73B 108.3
C74 C73 H73B 108.3
H73A C73 H73B 107.4
C73 C74 C75 110.1(3)
C73 C74 H74A 109.6
C75 C74 H74A 109.6
C73 C74 H74B 109.6
C75 C74 H74B 109.6
H74A C74 H74B 108.2
C74 C75 C76 112.4(3)
C74 C75 H75A 109.1
C76 C75 H75A 109.1
C74 C75 H75B 109.1
C76 C75 H75B 109.1
H75A C75 H75B 107.9
C75 C76 H76A 109.5
C75 C76 H76B 109.5
H76A C76 H76B 109.5
C75 C76 H76C 109.5
H76A C76 H76C 109.5
H76B C76 H76C 109.5
C61 N61 C73 111.0(2)
C61 N61 C65 107.9(2)
C73 N61 C65 108.9(2)
C61 N61 C69 109.3(2)
C73 N61 C69 109.1(2)
C65 N61 C69 110.7(2)
N81 C81 C82 115.2(2)
N81 C81 H81A 108.5
C82 C81 H81A 108.5
N81 C81 H81B 108.5
C82 C81 H81B 108.5
H81A C81 H81B 107.5
C83 C82 C81 110.9(2)
C83 C82 H82A 109.5
C81 C82 H82A 109.5
C83 C82 H82B 109.5
C81 C82 H82B 109.5
H82A C82 H82B 108.0
C82 C83 C84 112.4(2)
C82 C83 H83A 109.1
C84 C83 H83A 109.1
C82 C83 H83B 109.1
C84 C83 H83B 109.1
H83A C83 H83B 107.9
C83 C84 H84A 109.5
C83 C84 H84B 109.5
H84A C84 H84B 109.5
C83 C84 H84C 109.5
H84A C84 H84C 109.5
H84B C84 H84C 109.5
N81 C85 C86 114.6(2)
N81 C85 H85A 108.6
C86 C85 H85A 108.6
N81 C85 H85B 108.6
C86 C85 H85B 108.6
H85A C85 H85B 107.6
C85 C86 C87 111.2(2)
C85 C86 H86A 109.4
C87 C86 H86A 109.4
C85 C86 H86B 109.4
C87 C86 H86B 109.4
H86A C86 H86B 108.0
C88 C87 C86 114.3(2)
C88 C87 H87A 108.7
C86 C87 H87A 108.7
C88 C87 H87B 108.7
C86 C87 H87B 108.7
H87A C87 H87B 107.6
C87 C88 H88A 109.5
C87 C88 H88B 109.5
H88A C88 H88B 109.5
C87 C88 H88C 109.5
H88A C88 H88C 109.5
H88B C88 H88C 109.5
C90 C89 N81 115.41(19)
C90 C89 H89A 108.4
N81 C89 H89A 108.4
C90 C89 H89B 108.4
N81 C89 H89B 108.4
H89A C89 H89B 107.5
C91 C90 C89 110.0(2)
C91 C90 H90A 109.7
C89 C90 H90A 109.7
C91 C90 H90B 109.7
C89 C90 H90B 109.7
H90A C90 H90B 108.2
C90 C91 C92 111.5(2)
C90 C91 H91A 109.3
C92 C91 H91A 109.3
C90 C91 H91B 109.3
C92 C91 H91B 109.3
H91A C91 H91B 108.0
C91 C92 H92A 109.5
C91 C92 H92B 109.5
H92A C92 H92B 109.5
C91 C92 H92C 109.5
H92A C92 H92C 109.5
H92B C92 H92C 109.5
C94 C93 N81 115.4(2)
C94 C93 H93A 108.4
N81 C93 H93A 108.4
C94 C93 H93B 108.4
N81 C93 H93B 108.4
H93A C93 H93B 107.5
C93 C94 C95 109.6(2)
C93 C94 H94A 109.8
C95 C94 H94A 109.8
C93 C94 H94B 109.8
C95 C94 H94B 109.8
H94A C94 H94B 108.2
C96 C95 C94 112.4(3)
C96 C95 H95A 109.1
C94 C95 H95A 109.1
C96 C95 H95B 109.1
C94 C95 H95B 109.1
H95A C95 H95B 107.9
C95 C96 H96A 109.5
C95 C96 H96B 109.5
H96A C96 H96B 109.5
C95 C96 H96C 109.5
H96A C96 H96C 109.5
H96B C96 H96C 109.5
C81 N81 C85 110.51(18)
C81 N81 C93 110.94(19)
C85 N81 C93 107.52(18)
C81 N81 C89 107.40(17)
C85 N81 C89 110.82(18)
C93 N81 C89 109.68(18)
S101 C101 H10A 109.5
S101 C101 H10B 109.5
H10A C101 H10B 109.5
S101 C101 H10C 109.5
H10A C101 H10C 109.5
H10B C101 H10C 109.5
S101 C102 H10D 109.5
S101 C102 H10E 109.5
H10D C102 H10E 109.5
S101 C102 H10F 109.5
H10D C102 H10F 109.5
H10E C102 H10F 109.5
O101 S101 C102 106.1(2)
O101 S101 C101 106.84(17)
C102 S101 C101 96.4(2)
S111 C111 H11A 109.5
S111 C111 H11B 109.5
H11A C111 H11B 109.5
S111 C111 H11C 109.5
H11A C111 H11C 109.5
H11B C111 H11C 109.5
S111 C112 H11D 109.5
S111 C112 H11E 109.5
H11D C112 H11E 109.5
S111 C112 H11F 109.5
H11D C112 H11F 109.5
H11E C112 H11F 109.5
O111 S111 C112 113.5(16)
O111 S111 C111 107.4(16)
C112 S111 C111 92.3(14)
S311 C311 H31B 109.5
S311 C311 H31C 109.5
H31B C311 H31C 109.5
S311 C311 H31D 109.5
H31B C311 H31D 109.5
H31C C311 H31D 109.5
S311 C312 H31E 109.5
S311 C312 H31F 109.5
H31E C312 H31F 109.5
S311 C312 H31G 109.5
H31E C312 H31G 109.5
H31F C312 H31G 109.5
O311 S311 C311 117.6(14)
O311 S311 C312 120.4(14)
C311 S311 C312 99.0(11)
S411 C411 H41A 109.5
S411 C411 H41B 109.5
H41A C411 H41B 109.5
S411 C411 H41C 109.5
H41A C411 H41C 109.5
H41B C411 H41C 109.5
S411 C412 H41D 109.5
S411 C412 H41E 109.5
H41D C412 H41E 109.5
S411 C412 H41F 109.5
H41D C412 H41F 109.5
H41E C412 H41F 109.5
O411 S411 C412 111.0(6)
O411 S411 C411 105.3(5)
C412 S411 C411 94.8(6)
O203 C201 O201 121.2(2)
O203 C201 O202 119.7(2)
O201 C201 O202 119.1(2)

loop_
_geom_bond_atom_site_label_1
_geom_bond_atom_site_label_2
_geom_bond_distance
C1 C6 1.394(3)
C1 C2 1.408(3)
C1 H1 0.9500
C2 C3 1.396(3)
C2 C7 1.520(3)
C3 C4 1.394(4)
C3 H3 0.9500
C4 C5 1.390(4)
C4 H4 0.9500
C5 C6 1.399(3)
C5 H5 0.9500
C6 C9 1.526(3)
C7 N1 1.456(3)
C7 H7A 0.9900
C7 H7B 0.9900
C8 O1 1.241(3)
C8 N1 1.356(3)
C8 N2 1.385(3)
C9 N3 1.459(3)
C9 H9A 0.9900
C9 H9B 0.9900
C10 O2 1.234(3)
C10 N3 1.347(3)
C10 N4 1.399(3)
C11 N2 1.388(3)
C11 C12 1.407(3)
C11 C16 1.412(3)
C12 C13 1.394(4)
C12 H12 0.9500
C13 C14 1.387(4)
C13 C17 1.496(4)
C14 C15 1.400(4)
C14 H14 0.9500
C15 C16 1.384(3)
C15 C18 1.498(4)
C16 H16 0.9500
C17 F303 1.228(8)
C17 F1 1.265(6)
C17 F302 1.272(8)
C17 F3 1.283(5)
C17 F2 1.391(5)
C17 F301 1.439(8)
C18 F6 1.317(3)
C18 F4 1.319(3)
C18 F5 1.337(3)
C19 N4 1.396(3)
C19 C20 1.400(4)
C19 C24 1.411(3)
C20 C21 1.385(4)
C20 H20 0.9500
C21 C22 1.396(4)
C21 C25 1.498(4)
C22 C23 1.388(4)
C22 H22 0.9500
C23 C24 1.396(3)
C23 C26 1.501(4)
C24 H24 0.9500
C25 F307 1.199(10)
C25 F9 1.305(4)
C25 F308 1.323(9)
C25 F7 1.342(5)
C25 F8 1.363(4)
C25 F309 1.395(10)
C26 F10 1.329(3)
C26 F12 1.339(3)
C26 F11 1.353(3)
N1 H1A 0.8800
N2 H2 0.8800
N3 H3A 0.8800
N4 H4A 0.8800
C31 C32 1.392(3)
C31 C36 1.396(3)
C31 H31 0.9500
C32 C33 1.399(3)
C32 C37 1.523(3)
C33 C34 1.387(4)
C33 H33 0.9500
C34 C35 1.396(4)
C34 H34 0.9500
C35 C36 1.390(4)
C35 H35 0.9500
C36 C39 1.521(4)
C37 N31 1.448(3)
C37 H37A 0.9900
C37 H37B 0.9900
C38 O31 1.236(3)
C38 N31 1.355(3)
C38 N32 1.389(3)
C39 N33 1.451(3)
C39 H39A 0.9900
C39 H39B 0.9900
C40 O32 1.231(3)
C40 N33 1.359(3)
C40 N34 1.387(3)
C41 N32 1.393(3)
C41 C42 1.400(4)
C41 C46 1.409(4)
C42 C43 1.396(4)
C42 H42 0.9500
C43 C44 1.389(4)
C43 C47 1.503(4)
C44 C45 1.404(4)
C44 H44 0.9500
C45 C46 1.387(4)
C45 C48 1.504(4)
C46 H46 0.9500
C47 F332 1.270(10)
C47 F331 1.307(8)
C47 F31 1.320(9)
C47 F33 1.327(8)
C47 F333 1.349(8)
C47 F32 1.387(8)
C48 F35 1.278(8)
C48 F336 1.286(7)
C48 F34 1.315(9)
C48 F334 1.317(7)
C48 F335 1.351(7)
C48 F36 1.365(8)
C49 N34 1.393(3)
C49 C54 1.398(3)
C49 C50 1.407(3)
C50 C51 1.388(4)
C50 H50 0.9500
C51 C52 1.385(4)
C51 C55 1.506(4)
C52 C53 1.393(4)
C52 H52 0.9500
C53 C54 1.390(3)
C53 C56 1.493(4)
C54 H54 0.9500
C55 F38 1.308(4)
C55 F39 1.330(3)
C55 F37 1.337(4)
C56 F41 1.250(10)
C56 F40 1.299(10)
C56 F340 1.261(6)
C56 F342 1.298(4)
C56 F42 1.423(10)
C56 F341 1.432(6)
F40 F42 2.032(11)
N31 H31A 0.8800
N32 H32 0.8800
N33 H33A 0.8800
N34 H34A 0.8800
C61 N61 1.523(3)
C61 C62 1.524(4)
C61 H61A 0.9900
C61 H61B 0.9900
C62 C63 1.521(4)
C62 H62A 0.9900
C62 H62B 0.9900
C63 C64 1.512(5)
C63 H63A 0.9900
C63 H63B 0.9900
C64 H64A 0.9800
C64 H64B 0.9800
C64 H64C 0.9800
C65 C66 1.510(4)
C65 N61 1.528(3)
C65 H65A 0.9900
C65 H65B 0.9900
C66 C67 1.535(4)
C66 H66A 0.9900
C66 H66B 0.9900
C67 C68 1.509(5)
C67 H67A 0.9900
C67 H67B 0.9900
C68 H68A 0.9800
C68 H68B 0.9800
C68 H68C 0.9800
C69 C70 1.523(4)
C69 N61 1.532(4)
C69 H69A 0.9900
C69 H69B 0.9900
C70 C71 1.525(5)
C70 H70A 0.9900
C70 H70B 0.9900
C71 C72 1.530(5)
C71 H71A 0.9900
C71 H71B 0.9900
C72 H72A 0.9800
C72 H72B 0.9800
C72 H72C 0.9800
C73 N61 1.525(4)
C73 C74 1.532(4)
C73 H73A 0.9900
C73 H73B 0.9900
C74 C75 1.544(5)
C74 H74A 0.9900
C74 H74B 0.9900
C75 C76 1.553(6)
C75 H75A 0.9900
C75 H75B 0.9900
C76 H76A 0.9800
C76 H76B 0.9800
C76 H76C 0.9800
C81 N81 1.518(3)
C81 C82 1.532(3)
C81 H81A 0.9900
C81 H81B 0.9900
C82 C83 1.521(4)
C82 H82A 0.9900
C82 H82B 0.9900
C83 C84 1.524(4)
C83 H83A 0.9900
C83 H83B 0.9900
C84 H84A 0.9800
C84 H84B 0.9800
C84 H84C 0.9800
C85 N81 1.519(3)
C85 C86 1.532(4)
C85 H85A 0.9900
C85 H85B 0.9900
C86 C87 1.535(4)
C86 H86A 0.9900
C86 H86B 0.9900
C87 C88 1.510(5)
C87 H87A 0.9900
C87 H87B 0.9900
C88 H88A 0.9800
C88 H88B 0.9800
C88 H88C 0.9800
C89 C90 1.529(3)
C89 N81 1.533(3)
C89 H89A 0.9900
C89 H89B 0.9900
C90 C91 1.525(3)
C90 H90A 0.9900
C90 H90B 0.9900
C91 C92 1.526(4)
C91 H91A 0.9900
C91 H91B 0.9900
C92 H92A 0.9800
C92 H92B 0.9800
C92 H92C 0.9800
C93 C94 1.525(3)
C93 N81 1.528(3)
C93 H93A 0.9900
C93 H93B 0.9900
C94 C95 1.525(4)
C94 H94A 0.9900
C94 H94B 0.9900
C95 C96 1.522(4)
C95 H95A 0.9900
C95 H95B 0.9900
C96 H96A 0.9800
C96 H96B 0.9800
C96 H96C 0.9800
C101 S101 1.781(4)
C101 H10A 0.9800
C101 H10B 0.9800
C101 H10C 0.9800
C102 S101 1.780(4)
C102 H10D 0.9800
C102 H10E 0.9800
C102 H10F 0.9800
O101 S101 1.499(3)
C111 S111 1.809(16)
C111 H11A 0.9800
C111 H11B 0.9800
C111 H11C 0.9800
C112 S111 1.806(16)
C112 H11D 0.9800
C112 H11E 0.9800
C112 H11F 0.9800
O111 S111 1.426(15)
C311 S311 1.739(13)
C311 H31B 0.9800
C311 H31C 0.9800
C311 H31D 0.9800
C312 S311 1.773(13)
C312 H31E 0.9800
C312 H31F 0.9800
C312 H31G 0.9800
O311 S311 1.387(13)
C411 S411 1.808(8)
C411 H41A 0.9800
C411 H41B 0.9800
C411 H41C 0.9800
C412 S411 1.828(8)
C412 H41D 0.9800
C412 H41E 0.9800
C412 H41F 0.9800
O411 S411 1.420(7)
C201 O203 1.284(3)
C201 O201 1.294(3)
C201 O202 1.298(3)

loop_
_geom_hbond_atom_site_label_D
_geom_hbond_atom_site_label_H
_geom_hbond_atom_site_label_A
_geom_hbond_distance_DH
_geom_hbond_distance_HA
_geom_hbond_distance_DA
_geom_hbond_angle_DHA
_geom_hbond_site_symmetry_A
N1 H1A O201 0.88 1.95 2.822(3) 170.8 6_656
N2 H2 O203 0.88 1.88 2.706(3) 154.8 6_656
N3 H3A O202 0.88 1.98 2.824(3) 159.8 .
N4 H4A O201 0.88 2.06 2.900(3) 158.9 .
N31 H31A O202 0.88 1.92 2.764(3) 161.0 .
N32 H32 O203 0.88 1.94 2.805(3) 167.2 .
N33 H33A O201 0.88 2.04 2.915(3) 175.4 6_656
N34 H34A O202 0.88 2.00 2.817(3) 153.3 6_656

loop_
_geom_torsion_atom_site_label_1
_geom_torsion_atom_site_label_2
_geom_torsion_atom_site_label_3
_geom_torsion_atom_site_label_4
_geom_torsion
C6 C1 C2 C3 -0.2(3)
C6 C1 C2 C7 179.8(2)
C1 C2 C3 C4 1.0(3)
C7 C2 C3 C4 -179.0(2)
C2 C3 C4 C5 -0.6(4)
C3 C4 C5 C6 -0.6(4)
C2 C1 C6 C5 -1.0(3)
C2 C1 C6 C9 -179.4(2)
C4 C5 C6 C1 1.4(3)
C4 C5 C6 C9 179.8(2)
C3 C2 C7 N1 138.7(2)
C1 C2 C7 N1 -41.3(3)
C1 C6 C9 N3 -139.7(2)
C5 C6 C9 N3 41.9(3)
N2 C11 C12 C13 178.9(2)
C16 C11 C12 C13 -1.3(3)
C11 C12 C13 C14 0.9(4)
C11 C12 C13 C17 -179.0(2)
C12 C13 C14 C15 0.2(4)
C17 C13 C14 C15 -179.9(3)
C13 C14 C15 C16 -0.9(4)
C13 C14 C15 C18 177.2(3)
C14 C15 C16 C11 0.5(4)
C18 C15 C16 C11 -177.6(2)
N2 C11 C16 C15 -179.6(2)
C12 C11 C16 C15 0.6(3)
C14 C13 C17 F303 -65.9(11)
C12 C13 C17 F303 114.1(11)
C14 C13 C17 F1 114.0(5)
C12 C13 C17 F1 -66.1(6)
C14 C13 C17 F302 153.3(8)
C12 C13 C17 F302 -26.8(8)
C14 C13 C17 F3 -12.5(6)
C12 C13 C17 F3 167.4(5)
C14 C13 C17 F2 -127.7(5)
C12 C13 C17 F2 52.3(5)
C14 C13 C17 F301 44.9(8)
C12 C13 C17 F301 -135.2(8)
C16 C15 C18 F6 -14.6(4)
C14 C15 C18 F6 167.2(3)
C16 C15 C18 F4 -138.3(3)
C14 C15 C18 F4 43.6(4)
C16 C15 C18 F5 104.6(3)
C14 C15 C18 F5 -73.6(3)
N4 C19 C20 C21 -171.9(2)
C24 C19 C20 C21 3.1(3)
C19 C20 C21 C22 -1.8(4)
C19 C20 C21 C25 177.4(2)
C20 C21 C22 C23 -0.2(4)
C25 C21 C22 C23 -179.4(2)
C21 C22 C23 C24 0.8(4)
C21 C22 C23 C26 -178.6(2)
C22 C23 C24 C19 0.6(4)
C26 C23 C24 C19 179.9(2)
N4 C19 C24 C23 172.3(2)
C20 C19 C24 C23 -2.4(3)
C20 C21 C25 F307 -47.8(14)
C22 C21 C25 F307 131.4(14)
C20 C21 C25 F9 117.7(4)
C22 C21 C25 F9 -63.1(4)
C20 C21 C25 F308 171.2(8)
C22 C21 C25 F308 -9.5(9)
C20 C21 C25 F7 -4.3(5)
C22 C21 C25 F7 174.9(3)
C20 C21 C25 F8 -122.5(3)
C22 C21 C25 F8 56.7(4)
C20 C21 C25 F309 69.2(8)
C22 C21 C25 F309 -111.6(8)
C22 C23 C26 F10 -40.3(3)
C24 C23 C26 F10 140.3(2)
C22 C23 C26 F12 -162.3(2)
C24 C23 C26 F12 18.3(3)
C22 C23 C26 F11 78.6(3)
C24 C23 C26 F11 -100.9(3)
O1 C8 N1 C7 7.1(3)
N2 C8 N1 C7 -173.50(19)
C2 C7 N1 C8 89.6(3)
O1 C8 N2 C11 -1.0(4)
N1 C8 N2 C11 179.6(2)
C12 C11 N2 C8 1.8(4)
C16 C11 N2 C8 -178.0(2)
O2 C10 N3 C9 4.6(4)
N4 C10 N3 C9 -174.4(2)
C6 C9 N3 C10 118.9(2)
C20 C19 N4 C10 -173.3(2)
C24 C19 N4 C10 11.9(4)
O2 C10 N4 C19 36.7(4)
N3 C10 N4 C19 -144.3(2)
C36 C31 C32 C33 0.9(3)
C36 C31 C32 C37 180.0(2)
C31 C32 C33 C34 0.1(4)
C37 C32 C33 C34 -179.1(2)
C32 C33 C34 C35 -0.9(4)
C33 C34 C35 C36 0.8(4)
C34 C35 C36 C31 0.2(4)
C34 C35 C36 C39 -177.2(2)
C32 C31 C36 C35 -1.0(3)
C32 C31 C36 C39 176.4(2)
C31 C32 C37 N31 15.6(3)
C33 C32 C37 N31 -165.3(2)
C35 C36 C39 N33 -30.6(3)
C31 C36 C39 N33 152.1(2)
N32 C41 C42 C43 179.7(3)
C46 C41 C42 C43 -0.2(4)
C41 C42 C43 C44 0.5(5)
C41 C42 C43 C47 -178.0(3)
C42 C43 C44 C45 -0.7(5)
C47 C43 C44 C45 177.8(3)
C43 C44 C45 C46 0.5(4)
C43 C44 C45 C48 -178.5(3)
C44 C45 C46 C41 -0.2(4)
C48 C45 C46 C41 178.8(2)
N32 C41 C46 C45 -179.9(2)
C42 C41 C46 C45 0.0(4)
C44 C43 C47 F332 -100.3(11)
C42 C43 C47 F332 78.2(11)
C44 C43 C47 F331 135.6(7)
C42 C43 C47 F331 -45.8(8)
C44 C43 C47 F31 116.8(10)
C42 C43 C47 F31 -64.7(10)
C44 C43 C47 F33 -11.9(8)
C42 C43 C47 F33 166.7(7)
C44 C43 C47 F333 21.2(12)
C42 C43 C47 F333 -160.2(11)
C44 C43 C47 F32 -128.0(7)
C42 C43 C47 F32 50.6(7)
C46 C45 C48 F35 122.6(11)
C44 C45 C48 F35 -58.3(11)
C46 C45 C48 F336 36.9(12)
C44 C45 C48 F336 -144.0(11)
C46 C45 C48 F34 -110.7(10)
C44 C45 C48 F34 68.4(10)
C46 C45 C48 F334 -88.2(6)
C44 C45 C48 F334 90.8(6)
C46 C45 C48 F335 158.5(6)
C44 C45 C48 F335 -22.5(7)
C46 C45 C48 F36 2.5(6)
C44 C45 C48 F36 -178.5(6)
N34 C49 C50 C51 178.3(2)
C54 C49 C50 C51 -2.7(3)
C49 C50 C51 C52 1.5(4)
C49 C50 C51 C55 -178.0(2)
C50 C51 C52 C53 1.2(4)
C55 C51 C52 C53 -179.2(3)
C51 C52 C53 C54 -2.9(4)
C51 C52 C53 C56 178.3(3)
C52 C53 C54 C49 1.7(4)
C56 C53 C54 C49 -179.5(3)
N34 C49 C54 C53 -179.8(2)
C50 C49 C54 C53 1.1(4)
C52 C51 C55 F38 79.9(4)
C50 C51 C55 F38 -100.6(3)
C52 C51 C55 F39 -40.9(4)
C50 C51 C55 F39 138.7(3)
C52 C51 C55 F37 -159.9(3)
C50 C51 C55 F37 19.7(4)
C54 C53 C56 F41 -63.2(12)
C52 C53 C56 F41 115.7(12)
C54 C53 C56 F40 165.2(9)
C52 C53 C56 F40 -16.0(10)
C54 C53 C56 F340 147.3(6)
C52 C53 C56 F340 -33.9(7)
C54 C53 C56 F342 10.5(5)
C52 C53 C56 F342 -170.7(4)
C54 C53 C56 F42 58.8(9)
C52 C53 C56 F42 -122.4(9)
C54 C53 C56 F341 -99.6(4)
C52 C53 C56 F341 79.2(4)
F41 C56 F40 F42 111.9(10)
F340 C56 F40 F42 -29(4)
F342 C56 F40 F42 41.3(8)
F341 C56 F40 F42 139.5(7)
C53 C56 F40 F42 -112.1(8)
F41 C56 F42 F40 -111.6(11)
F340 C56 F42 F40 7.9(13)
F342 C56 F42 F40 -128.1(10)
F341 C56 F42 F40 -92.0(13)
C53 C56 F42 F40 120.8(10)
O31 C38 N31 C37 2.2(4)
N32 C38 N31 C37 -178.0(2)
C32 C37 N31 C38 -97.6(3)
O31 C38 N32 C41 -0.5(4)
N31 C38 N32 C41 179.7(2)
C42 C41 N32 C38 3.7(4)
C46 C41 N32 C38 -176.4(2)
O32 C40 N33 C39 -5.6(4)
N34 C40 N33 C39 174.1(2)
C36 C39 N33 C40 -82.9(3)
O32 C40 N34 C49 -6.7(4)
N33 C40 N34 C49 173.6(2)
C54 C49 N34 C40 171.0(2)
C50 C49 N34 C40 -9.9(4)
N61 C61 C62 C63 172.4(2)
C61 C62 C63 C64 178.1(3)
N61 C65 C66 C67 177.9(3)
C65 C66 C67 C68 175.3(3)
N61 C69 C70 C71 177.6(3)
C69 C70 C71 C72 176.3(3)
N61 C73 C74 C75 -175.7(3)
C73 C74 C75 C76 163.8(3)
C62 C61 N61 C73 50.9(3)
C62 C61 N61 C65 -68.3(3)
C62 C61 N61 C69 171.3(2)
C74 C73 N61 C61 49.6(3)
C74 C73 N61 C65 168.2(3)
C74 C73 N61 C69 -70.9(3)
C66 C65 N61 C61 -178.6(3)
C66 C65 N61 C73 60.9(4)
C66 C65 N61 C69 -59.1(3)
C70 C69 N61 C61 65.0(3)
C70 C69 N61 C73 -173.4(2)
C70 C69 N61 C65 -53.7(3)
N81 C81 C82 C83 -166.9(2)
C81 C82 C83 C84 -176.1(2)
N81 C85 C86 C87 -175.0(2)
C85 C86 C87 C88 70.4(3)
N81 C89 C90 C91 -174.4(2)
C89 C90 C91 C92 179.1(3)
N81 C93 C94 C95 168.5(2)
C93 C94 C95 C96 174.9(2)
C82 C81 N81 C85 -57.1(3)
C82 C81 N81 C93 62.1(3)
C82 C81 N81 C89 -178.1(2)
C86 C85 N81 C81 -61.6(3)
C86 C85 N81 C93 177.2(2)
C86 C85 N81 C89 57.4(3)
C94 C93 N81 C81 43.4(3)
C94 C93 N81 C85 164.4(2)
C94 C93 N81 C89 -75.0(3)
C90 C89 N81 C81 169.8(2)
C90 C89 N81 C85 49.0(3)
C90 C89 N81 C93 -69.6(2)
